data_4020995
loop_
_publ_author_name
'Jye-Shane Yang'
'Yan-Duo Lin'
'Yu-Hsi Lin'
'Fen-Ling Liao'

_publ_section_title
;
 Zn(II)-Induced Ground-State \p-Deconjugation and
 Excited-State Electron Transfer in
 N,N-Bis(2-pyridyl)amino-Substituted Arenes
;
_journal_name_full 'Journal of Organic Chemistry'
_journal_page_first 3517
_journal_page_last 3525
_journal_paper_doi 10.1021/jo049902z
_journal_volume 69
_journal_year 2004
_chemical_formula_sum 'C16 H12 Cl2 N4 O2 Zn'
_chemical_formula_weight 428.57
_space_group_IT_number 29
_symmetry_cell_setting orthorhombic
_symmetry_space_group_name_Hall 'P 2c -2ac'
_symmetry_space_group_name_H-M 'P c a 21'
_cell_angle_alpha 90.00
_cell_angle_beta 90.00
_cell_angle_gamma 90.00
_cell_formula_units_Z 8
_cell_length_a 13.6610(17)
_cell_length_b 12.4381(16)
_cell_length_c 20.720(3)
_cell_measurement_temperature 294(2)
_cell_volume 3520.7(8)
_diffrn_ambient_temperature 294(2)
_exptl_crystal_density_diffrn 1.617
_cod_depositor_comments
;
The following automatic conversions were performed:
'_symmetry_cell_setting' value 'Orthorhombic' changed to 'orthorhombic'
according to '/home/saulius/struct/CIF-dictionaries/cif_core.dic'
dictionary named 'cif_core.dic' version 2.4.1 from 2010-06-29.

Automatic conversion script
Id: cif_fix_enum 1527 2010-12-29 10:47:43Z saulius 
;
_cod_database_code 4020995

loop_
_symmetry_equiv_pos_as_xyz
'x, y, z'
'-x, -y, z+1/2'
'x+1/2, -y, z'
'-x+1/2, y, z+1/2'

loop_
_atom_site_label
_atom_site_type_symbol
_atom_site_fract_x
_atom_site_fract_y
_atom_site_fract_z
_atom_site_U_iso_or_equiv
_atom_site_adp_type
_atom_site_occupancy
_atom_site_symmetry_multiplicity
_atom_site_calc_flag
_atom_site_refinement_flags
_atom_site_disorder_assembly
_atom_site_disorder_group
Zn1 Zn 0.43618(8) 0.19263(8) 0.3462 0.0391(3) Uani 1 1 d . . .
Zn2 Zn 0.18205(8) 0.69914(9) 0.10077(7) 0.0390(3) Uani 1 1 d . . .
Cl1 Cl 0.27463(18) 0.1965(2) 0.34308(19) 0.0543(7) Uani 1 1 d . . .
Cl2 Cl 0.5151(2) 0.3452(2) 0.35890(18) 0.0572(8) Uani 1 1 d . . .
Cl3 Cl 0.2661(3) 0.8483(2) 0.0902(2) 0.0726(10) Uani 1 1 d . . .
Cl4 Cl 0.02123(19) 0.7060(2) 0.1064(2) 0.0605(8) Uani 1 1 d . . .
O1 O 1.0057(8) 0.3120(9) 0.3979(6) 0.096(4) Uani 1 1 d . . .
O2 O 1.0165(9) 0.2927(9) 0.2992(5) 0.095(4) Uani 1 1 d . . .
O3 O 0.7662(9) 0.7846(12) 0.1368(6) 0.115(5) Uani 1 1 d . . .
O4 O 0.7509(7) 0.7976(7) 0.0352(5) 0.066(3) Uani 1 1 d . . .
N1 N 0.4787(7) 0.0764(7) 0.4113(4) 0.037(2) Uani 1 1 d . . .
N2 N 0.4842(6) 0.0986(7) 0.2705(4) 0.038(2) Uani 1 1 d . . .
N3 N 0.6122(5) 0.0586(6) 0.3418(4) 0.0395(18) Uani 1 1 d . . .
N4 N 0.9724(7) 0.2777(8) 0.3512(7) 0.065(3) Uani 1 1 d . . .
N5 N 0.2326(7) 0.6036(7) 0.1745(4) 0.038(2) Uani 1 1 d . . .
N6 N 0.2230(7) 0.5817(7) 0.0348(4) 0.036(2) Uani 1 1 d . . .
N7 N 0.3580(5) 0.5605(6) 0.1020(4) 0.0401(18) Uani 1 1 d . . .
N8 N 0.7238(5) 0.7663(7) 0.0879(6) 0.057(3) Uiso 1 1 d D . .
C1 C 0.4259(10) 0.0492(9) 0.4639(7) 0.044(3) Uani 1 1 d . . .
H1A H 0.3659 0.0823 0.4713 0.053 Uiso 1 1 calc R . .
C2 C 0.4600(10) -0.0276(10) 0.5068(7) 0.044(3) Uani 1 1 d . . .
H2A H 0.4246 -0.0439 0.5439 0.053 Uiso 1 1 calc R . .
C3 C 0.5479(8) -0.0800(9) 0.4940(6) 0.045(3) Uani 1 1 d . . .
H3A H 0.5711 -0.1328 0.5218 0.054 Uiso 1 1 calc R . .
C4 C 0.5998(9) -0.0524(9) 0.4395(6) 0.043(3) Uani 1 1 d . . .
H4A H 0.6579 -0.0874 0.4292 0.051 Uiso 1 1 calc R . .
C5 C 0.5636(8) 0.0283(10) 0.4005(6) 0.037(3) Uani 1 1 d . . .
C6 C 0.5619(9) 0.0337(10) 0.2837(5) 0.041(3) Uani 1 1 d . . .
C7 C 0.5952(10) -0.0329(13) 0.2385(6) 0.056(4) Uani 1 1 d . . .
H7A H 0.6558 -0.0659 0.2439 0.067 Uiso 1 1 calc R . .
C8 C 0.5411(13) -0.0539(11) 0.1833(7) 0.072(5) Uani 1 1 d . . .
H8A H 0.5606 -0.1072 0.1546 0.086 Uiso 1 1 calc R . .
C9 C 0.4583(13) 0.0055(10) 0.1719(8) 0.047(4) Uani 1 1 d . . .
H9A H 0.4199 -0.0058 0.1354 0.057 Uiso 1 1 calc R . .
C10 C 0.4346(9) 0.0826(11) 0.2170(6) 0.052(3) Uani 1 1 d . . .
H10A H 0.3803 0.1259 0.2091 0.062 Uiso 1 1 calc R . .
C11 C 0.7042(3) 0.1145(5) 0.3431(4) 0.036(2) Uani 1 1 d G . .
C12 C 0.7448(5) 0.1439(6) 0.4021(3) 0.049(3) Uani 1 1 d G . .
H12A H 0.7114 0.1293 0.4402 0.058 Uiso 1 1 calc R . .
C13 C 0.8351(5) 0.1951(6) 0.4040(3) 0.049(3) Uani 1 1 d G . .
H13A H 0.8623 0.2148 0.4435 0.059 Uiso 1 1 calc R . .
C14 C 0.8850(4) 0.2170(5) 0.3470(4) 0.075(5) Uani 1 1 d G . .
C15 C 0.8444(5) 0.1876(6) 0.2881(3) 0.057(3) Uani 1 1 d G . .
H15A H 0.8778 0.2022 0.2500 0.068 Uiso 1 1 calc R . .
C16 C 0.7540(5) 0.1364(6) 0.2861(3) 0.046(3) Uani 1 1 d G . .
H16A H 0.7269 0.1167 0.2467 0.055 Uiso 1 1 calc R . .
C17 C 0.1826(9) 0.5877(10) 0.2299(6) 0.047(3) Uani 1 1 d . . .
H17A H 0.1272 0.6286 0.2389 0.056 Uiso 1 1 calc R . .
C18 C 0.2139(14) 0.5105(11) 0.2734(9) 0.060(5) Uani 1 1 d . . .
H18A H 0.1800 0.5017 0.3120 0.072 Uiso 1 1 calc R . .
C19 C 0.2905(10) 0.4489(11) 0.2615(5) 0.054(4) Uani 1 1 d . . .
H19A H 0.3129 0.4006 0.2924 0.065 Uiso 1 1 calc R . .
C20 C 0.3382(10) 0.4576(9) 0.2011(7) 0.054(4) Uani 1 1 d . . .
H20A H 0.3849 0.4078 0.1879 0.064 Uiso 1 1 calc R . .
C21 C 0.3122(9) 0.5424(9) 0.1634(5) 0.036(2) Uani 1 1 d . . .
C22 C 0.3073(9) 0.5281(10) 0.0457(5) 0.034(2) Uani 1 1 d . . .
C23 C 0.3438(9) 0.4546(11) 0.0043(6) 0.052(3) Uani 1 1 d . . .
H23A H 0.4045 0.4231 0.0118 0.062 Uiso 1 1 calc R . .
C24 C 0.2886(10) 0.4266(10) -0.0500(6) 0.055(3) Uani 1 1 d . . .
H24A H 0.3109 0.3758 -0.0795 0.067 Uiso 1 1 calc R . .
C25 C 0.1989(11) 0.4779(12) -0.0580(9) 0.058(4) Uani 1 1 d . . .
H25A H 0.1590 0.4594 -0.0926 0.069 Uiso 1 1 calc R . .
C26 C 0.1699(9) 0.5525(11) -0.0169(6) 0.049(3) Uani 1 1 d . . .
H26A H 0.1102 0.5864 -0.0242 0.059 Uiso 1 1 calc R . .
C27 C 0.4523(3) 0.6085(5) 0.0985(3) 0.033(2) Uani 1 1 d G . .
C28 C 0.5083(5) 0.6218(6) 0.1539(3) 0.054(3) Uani 1 1 d G . .
H28A H 0.4846 0.5982 0.1935 0.065 Uiso 1 1 calc R . .
C29 C 0.5997(5) 0.6705(6) 0.1502(3) 0.056(3) Uani 1 1 d G . .
H29A H 0.6371 0.6794 0.1873 0.068 Uiso 1 1 calc R . .
C30 C 0.6352(4) 0.7058(5) 0.0910(3) 0.069(5) Uani 1 1 d GD . .
C31 C 0.5792(5) 0.6925(5) 0.0355(3) 0.045(3) Uani 1 1 d G . .
H31A H 0.6030 0.7162 -0.0041 0.054 Uiso 1 1 calc R . .
C32 C 0.4878(5) 0.6438(5) 0.0393(3) 0.041(2) Uani 1 1 d G . .
H32A H 0.4504 0.6349 0.0022 0.049 Uiso 1 1 calc R . .

loop_
_atom_site_aniso_label
_atom_site_aniso_U_11
_atom_site_aniso_U_22
_atom_site_aniso_U_33
_atom_site_aniso_U_23
_atom_site_aniso_U_13
_atom_site_aniso_U_12
Zn1 0.0396(7) 0.0374(6) 0.0403(7) 0.0038(7) 0.0045(6) 0.0074(5)
Zn2 0.0417(7) 0.0391(6) 0.0364(6) 0.0017(6) -0.0021(6) 0.0016(5)
Cl1 0.0365(15) 0.0512(14) 0.075(2) 0.0107(18) 0.0022(17) 0.0028(11)
Cl2 0.0555(18) 0.0525(15) 0.064(2) -0.0078(15) 0.0090(16) -0.0110(13)
Cl3 0.080(2) 0.0553(16) 0.083(3) 0.006(2) -0.024(2) -0.0208(16)
Cl4 0.0395(15) 0.0682(19) 0.074(2) 0.0107(17) -0.0010(16) 0.0074(13)
O1 0.050(6) 0.113(9) 0.126(10) -0.068(7) -0.014(6) -0.019(6)
O2 0.068(7) 0.135(10) 0.080(7) -0.002(7) 0.022(6) -0.048(7)
O3 0.065(7) 0.197(13) 0.084(8) -0.041(8) 0.002(6) -0.063(8)
O4 0.054(6) 0.072(6) 0.071(6) 0.007(5) -0.005(4) -0.017(4)
N1 0.035(5) 0.041(5) 0.036(5) 0.008(4) 0.005(4) -0.004(4)
N2 0.036(5) 0.046(5) 0.030(5) 0.000(4) -0.002(4) 0.006(4)
N3 0.034(4) 0.062(5) 0.022(4) 0.004(4) 0.003(4) 0.003(4)
N4 0.029(5) 0.082(7) 0.085(9) -0.001(7) 0.008(6) -0.009(4)
N5 0.042(6) 0.043(5) 0.029(5) -0.004(4) 0.007(4) 0.001(4)
N6 0.040(5) 0.038(5) 0.030(5) 0.004(4) 0.000(4) 0.001(4)
N7 0.027(4) 0.063(5) 0.031(4) -0.005(4) 0.000(5) -0.005(3)
C1 0.046(7) 0.032(6) 0.054(8) 0.004(5) 0.005(6) 0.000(5)
C2 0.046(8) 0.064(8) 0.023(7) 0.015(6) 0.004(6) -0.005(7)
C3 0.040(7) 0.049(7) 0.045(7) 0.013(5) -0.018(5) 0.004(5)
C4 0.040(6) 0.043(7) 0.046(7) 0.000(5) 0.003(6) 0.010(5)
C5 0.024(6) 0.048(6) 0.039(7) 0.009(6) 0.005(5) -0.002(6)
C6 0.035(6) 0.062(8) 0.026(6) 0.011(5) 0.006(5) 0.010(6)
C7 0.057(9) 0.086(10) 0.024(6) -0.003(6) 0.012(6) 0.013(7)
C8 0.105(14) 0.056(9) 0.054(9) -0.018(7) 0.007(8) -0.001(8)
C9 0.051(10) 0.072(10) 0.019(8) 0.003(5) -0.012(7) 0.000(6)
C10 0.045(8) 0.062(8) 0.049(8) -0.005(6) -0.010(6) 0.005(6)
C11 0.031(5) 0.040(5) 0.037(5) -0.004(5) 0.001(5) 0.005(4)
C12 0.058(9) 0.057(9) 0.031(6) 0.004(5) 0.003(5) -0.002(6)
C13 0.055(7) 0.047(7) 0.045(7) 0.006(5) -0.010(6) -0.004(6)
C14 0.174(15) 0.035(6) 0.016(5) 0.004(5) 0.006(8) -0.069(7)
C15 0.050(8) 0.058(8) 0.062(8) 0.010(6) 0.021(6) 0.004(6)
C16 0.036(8) 0.070(9) 0.032(6) -0.001(5) 0.001(5) -0.004(5)
C17 0.049(8) 0.054(7) 0.038(7) -0.003(6) 0.012(5) 0.007(6)
C18 0.076(13) 0.066(10) 0.037(10) 0.022(6) 0.009(9) 0.001(7)
C19 0.064(10) 0.061(8) 0.036(7) 0.019(6) -0.002(6) 0.008(7)
C20 0.062(9) 0.022(6) 0.077(9) 0.003(6) 0.017(7) 0.009(6)
C21 0.037(6) 0.026(5) 0.045(7) 0.000(5) 0.013(5) -0.005(5)
C22 0.031(6) 0.051(6) 0.020(5) -0.005(5) 0.006(5) -0.002(6)
C23 0.038(7) 0.078(9) 0.040(7) -0.008(6) 0.005(6) -0.007(6)
C24 0.072(10) 0.053(7) 0.042(7) -0.017(5) 0.002(6) -0.016(7)
C25 0.043(9) 0.079(9) 0.052(10) -0.009(8) -0.013(7) -0.019(8)
C26 0.037(7) 0.072(10) 0.038(7) -0.002(6) -0.012(5) -0.010(6)
C27 0.027(5) 0.041(5) 0.032(5) -0.013(5) -0.004(5) 0.005(4)
C28 0.056(8) 0.074(9) 0.032(6) 0.005(5) -0.013(6) -0.002(6)
C29 0.059(8) 0.065(8) 0.045(7) -0.004(5) -0.021(6) -0.023(6)
C30 0.169(14) 0.007(4) 0.032(6) -0.007(4) 0.058(8) -0.027(6)
C31 0.052(7) 0.047(7) 0.036(6) -0.010(5) 0.006(5) -0.011(6)
C32 0.033(6) 0.049(6) 0.040(6) -0.009(5) 0.003(5) -0.012(5)

loop_
_geom_bond_atom_site_label_1
_geom_bond_atom_site_label_2
_geom_bond_distance
_geom_bond_site_symmetry_2
_geom_bond_publ_flag
Zn1 N1 2.061(9) . ?
Zn1 N2 2.063(9) . ?
Zn1 Cl2 2.199(3) . ?
Zn1 Cl1 2.208(3) . ?
Zn2 N5 2.054(9) . ?
Zn2 N6 2.077(9) . ?
Zn2 Cl3 2.193(3) . ?
Zn2 Cl4 2.202(3) . ?
O1 N4 1.151(14) . ?
O2 N4 1.248(15) . ?
O3 N8 1.189(14) . ?
O4 N8 1.216(13) . ?
N1 C5 1.325(15) . ?
N1 C1 1.350(15) . ?
N2 C10 1.316(15) . ?
N2 C6 1.361(14) . ?
N3 C6 1.421(14) . ?
N3 C5 1.435(14) . ?
N3 C11 1.437(9) . ?
N4 C14 1.417(10) . ?
N5 C21 1.347(14) . ?
N5 C17 1.352(14) . ?
N6 C26 1.345(14) . ?
N6 C22 1.350(15) . ?
N7 C22 1.415(14) . ?
N7 C27 1.422(8) . ?
N7 C21 1.436(13) . ?
N8 C30 1.427(2) . ?
C1 C2 1.386(18) . ?
C2 C3 1.391(18) . ?
C3 C4 1.376(15) . ?
C4 C5 1.380(16) . ?
C6 C7 1.331(18) . ?
C7 C8 1.386(19) . ?
C8 C9 1.37(2) . ?
C9 C10 1.38(2) . ?
C11 C12 1.3900 . ?
C11 C16 1.3900 . ?
C12 C13 1.3900 . ?
C13 C14 1.3900 . ?
C14 C15 1.3900 . ?
C15 C16 1.3900 . ?
C17 C18 1.38(2) . ?
C18 C19 1.32(2) . ?
C19 C20 1.415(17) . ?
C20 C21 1.361(17) . ?
C22 C23 1.349(16) . ?
C23 C24 1.399(16) . ?
C24 C25 1.39(2) . ?
C25 C26 1.32(2) . ?
C27 C28 1.3900 . ?
C27 C32 1.3900 . ?
C28 C29 1.3900 . ?
C29 C30 1.3900 . ?
C30 C31 1.3900 . ?
C31 C32 1.3900 . ?
